data_1504909
loop_
_publ_author_name
'Wang, Chun-Jiang'
'Gao, Feng'
'Liang, Gang'

_publ_section_title
;
 Axial 4,4',6,6'-tetrakis-trifluoromethyl-biphenyl-2,2'-diamine
 (TF-BIPHAM): resolution and applications in asymmetric hydrogenation.
;
_journal_issue 21
_journal_name_full 'Organic letters'
_journal_page_first 4711
_journal_page_last 4714
_journal_paper_doi 10.1021/ol8018677
_journal_volume 10
_journal_year 2008
_chemical_absolute_configuration rm
_chemical_formula_moiety 'C36 H36 F12 N2 O6 S2'
_chemical_formula_sum 'C36 H36 F12 N2 O6 S2'
_chemical_formula_weight 884.79
_chemical_name_systematic
; 
 ? 
;
_space_group_IT_number 19
_symmetry_cell_setting orthorhombic
_symmetry_space_group_name_Hall 'P 2ac 2ab'
_symmetry_space_group_name_H-M 'P 21 21 21'
_atom_sites_solution_hydrogens geom
_atom_sites_solution_primary direct
_atom_sites_solution_secondary difmap
_audit_creation_method SHELXL-97
_cell_angle_alpha 90.00
_cell_angle_beta 90.00
_cell_angle_gamma 90.00
_cell_formula_units_Z 8
_cell_length_a 13.8439(5)
_cell_length_b 14.6436(6)
_cell_length_c 37.6480(14)
_cell_measurement_reflns_used 5627
_cell_measurement_temperature 150(2)
_cell_measurement_theta_max 23.67
_cell_measurement_theta_min 2.31
_cell_volume 7632.2(5)
_computing_cell_refinement 'Bruker SMART'
_computing_data_collection 'Bruker SMART'
_computing_data_reduction 'Bruker SAINT'
_computing_molecular_graphics 'Bruker SHELXTL'
_computing_publication_material 'Bruker SHELXTL'
_computing_structure_refinement 'SHELXL-97 (Sheldrick, 1997)'
_computing_structure_solution 'SHELXS-97 (Sheldrick, 1990)'
_diffrn_ambient_temperature 293(2)
_diffrn_measured_fraction_theta_full 0.983
_diffrn_measured_fraction_theta_max 0.983
_diffrn_measurement_device_type 'CCD area detector'
_diffrn_measurement_method 'phi and omega scans'
_diffrn_radiation_monochromator graphite
_diffrn_radiation_source 'fine-focus sealed tube'
_diffrn_radiation_type MoK\a
_diffrn_radiation_wavelength 0.71073
_diffrn_reflns_av_R_equivalents 0.0935
_diffrn_reflns_av_sigmaI/netI 0.0831
_diffrn_reflns_limit_h_max 16
_diffrn_reflns_limit_h_min -16
_diffrn_reflns_limit_k_max 17
_diffrn_reflns_limit_k_min -16
_diffrn_reflns_limit_l_max 44
_diffrn_reflns_limit_l_min -45
_diffrn_reflns_number 30717
_diffrn_reflns_theta_full 25.50
_diffrn_reflns_theta_max 25.50
_diffrn_reflns_theta_min 2.94
_exptl_absorpt_coefficient_mu 0.247
_exptl_absorpt_correction_T_max 0.933
_exptl_absorpt_correction_T_min 0.904
_exptl_absorpt_correction_type multi-scan
_exptl_absorpt_process_details 'SADABS (Sheldrick, 1996)'
_exptl_crystal_colour colorless
_exptl_crystal_density_diffrn 1.540
_exptl_crystal_density_method 'not measured'
_exptl_crystal_description block
_exptl_crystal_F_000 3632
_exptl_crystal_size_max 0.40
_exptl_crystal_size_mid 0.35
_exptl_crystal_size_min 0.28
_refine_diff_density_max 0.959
_refine_diff_density_min -0.608
_refine_diff_density_rms 0.106
_refine_ls_abs_structure_details 'Flack H D (1983), Acta Cryst. A39, 876-881'
_refine_ls_abs_structure_Flack 0.07(14)
_refine_ls_extinction_method none
_refine_ls_goodness_of_fit_ref 1.109
_refine_ls_hydrogen_treatment constr
_refine_ls_matrix_type full
_refine_ls_number_parameters 1053
_refine_ls_number_reflns 13657
_refine_ls_number_restraints 0
_refine_ls_restrained_S_all 1.109
_refine_ls_R_factor_all 0.1067
_refine_ls_R_factor_gt 0.0886
_refine_ls_shift/su_max 0.002
_refine_ls_shift/su_mean 0.001
_refine_ls_structure_factor_coef Fsqd
_refine_ls_weighting_details 'calc w=1/[\s^2^(Fo^2^)+(0.0081P)^2^+59.9189P] where P=(Fo^2^+2Fc^2^)/3'
_refine_ls_weighting_scheme calc
_refine_ls_wR_factor_gt 0.1961
_refine_ls_wR_factor_ref 0.1936
_reflns_number_gt 11145
_reflns_number_total 13657
_reflns_threshold_expression >2sigma(I)
_cod_data_source_file ol8018677_si_001.cif
_cod_data_source_block c
_cod_depositor_comments
;
The following automatic conversions were performed:

'_symmetry_cell_setting' value 'Orthorhombic' changed to
'orthorhombic' according to
/home/saulius/struct/CIF-dictionaries/cif_core.dic dictionary named
'cif_core.dic' version 2.4.1 from 2010-06-29.

Automatic conversion script
Id: cif_fix_values 1715 2011-07-08 13:25:40Z adriana 
;
_cod_original_sg_symbol_H-M P2(1)2(1)2(1)
_cod_database_code 1504909

loop_
_symmetry_equiv_pos_as_xyz
'x, y, z'
'-x+1/2, -y, z+1/2'
'x+1/2, -y+1/2, -z'
'-x, y+1/2, -z+1/2'

loop_
_atom_site_label
_atom_site_type_symbol
_atom_site_fract_x
_atom_site_fract_y
_atom_site_fract_z
_atom_site_U_iso_or_equiv
_atom_site_adp_type
_atom_site_occupancy
_atom_site_symmetry_multiplicity
_atom_site_calc_flag
_atom_site_refinement_flags
S1 S 0.93507(14) -0.14246(14) 0.10637(5) 0.0220(4) Uani 1 1 d .
S2 S 0.78195(17) 0.26524(14) 0.08833(6) 0.0298(5) Uani 1 1 d .
S3 S 0.62808(15) 0.92884(16) 0.12735(5) 0.0272(5) Uani 1 1 d .
S4 S 0.98068(14) 1.14663(15) 0.18726(6) 0.0255(4) Uani 1 1 d .
F1 F 1.2234(5) -0.0608(9) 0.0270(2) 0.123(4) Uani 1 1 d .
F2 F 1.1784(6) -0.1094(9) -0.0193(4) 0.173(7) Uani 1 1 d .
F3 F 1.2152(6) 0.0210(9) -0.0148(4) 0.196(8) Uani 1 1 d .
F4 F 0.9159(5) 0.1438(6) -0.05744(16) 0.081(3) Uani 1 1 d .
F5 F 0.7875(6) 0.0688(6) -0.04499(18) 0.080(2) Uani 1 1 d .
F6 F 0.8250(4) 0.1870(4) -0.01580(15) 0.0529(16) Uani 1 1 d .
F7 F 0.7785(11) -0.1074(6) -0.0261(3) 0.161(6) Uani 1 1 d .
F8 F 0.7818(8) -0.1646(5) 0.0218(2) 0.121(4) Uani 1 1 d .
F9 F 0.6598(6) -0.1623(7) -0.0081(4) 0.153(6) Uani 1 1 d .
F10 F 0.4464(6) 0.1451(8) 0.0064(2) 0.120(4) Uani 1 1 d .
F11 F 0.4131(5) 0.0296(7) 0.0341(3) 0.128(4) Uani 1 1 d .
F12 F 0.4435(5) 0.1490(7) 0.0615(2) 0.098(3) Uani 1 1 d .
F13 F 0.4333(4) 1.1413(4) 0.22233(17) 0.0556(17) Uani 1 1 d .
F14 F 0.3874(4) 1.0062(4) 0.23476(16) 0.0505(16) Uani 1 1 d .
F15 F 0.4383(4) 1.0935(4) 0.27600(14) 0.0459(14) Uani 1 1 d .
F16 F 0.7512(5) 1.0404(7) 0.31558(16) 0.092(3) Uani 1 1 d .
F17 F 0.8652(4) 1.0486(5) 0.27842(16) 0.0578(17) Uani 1 1 d .
F18 F 0.8167(5) 0.9202(5) 0.29563(16) 0.0624(19) Uani 1 1 d .
F19 F 0.7143(4) 0.7918(4) 0.25886(15) 0.0481(15) Uani 1 1 d .
F20 F 0.7054(4) 0.7689(4) 0.20305(15) 0.0458(14) Uani 1 1 d .
F21 F 0.7931(4) 0.6827(3) 0.23525(16) 0.0462(14) Uani 1 1 d .
F22 F 1.1390(7) 0.7559(11) 0.2374(3) 0.188(8) Uani 1 1 d .
F23 F 1.1422(7) 0.7722(13) 0.1869(3) 0.200(9) Uani 1 1 d .
F24 F 1.1844(7) 0.8673(7) 0.2167(7) 0.267(12) Uani 1 1 d .
O1 O 0.9521(6) -0.3670(6) 0.02606(17) 0.056(2) Uani 1 1 d .
O2 O 1.0349(4) -0.1255(4) 0.11307(15) 0.0273(13) Uani 1 1 d .
O3 O 0.8698(4) -0.1473(4) 0.13591(14) 0.0330(14) Uani 1 1 d .
O4 O 0.7123(5) 0.3197(5) 0.06992(17) 0.0446(18) Uani 1 1 d .
O5 O 0.8751(5) 0.3019(5) 0.09614(18) 0.0446(17) Uani 1 1 d .
O6 O 0.7219(4) 0.1733(4) 0.20014(16) 0.0339(15) Uani 1 1 d .
O7 O 0.3825(6) 0.9062(8) 0.1555(3) 0.101(4) Uani 1 1 d .
O8 O 0.5642(4) 1.0041(4) 0.12397(15) 0.0318(14) Uani 1 1 d .
O9 O 0.6915(4) 0.9084(5) 0.09833(15) 0.0388(16) Uani 1 1 d .
O10 O 0.9286(4) 1.2298(4) 0.18535(16) 0.0333(14) Uani 1 1 d .
O11 O 1.0612(4) 1.1376(5) 0.21102(15) 0.0345(14) Uani 1 1 d .
O12 O 1.0098(4) 1.1566(4) 0.06976(16) 0.0360(15) Uani 1 1 d .
N1 N 0.8916(5) -0.0585(5) 0.08126(16) 0.0238(15) Uani 1 1 d .
H1 H 0.8393 -0.0319 0.0880 0.029 Uiso 1 1 calc R
N2 N 0.8055(5) 0.1719(4) 0.06569(19) 0.0251(16) Uani 1 1 d .
H2 H 0.8654 0.1573 0.0637 0.030 Uiso 1 1 calc R
N3 N 0.7002(4) 0.9468(5) 0.16098(17) 0.0263(16) Uani 1 1 d .
H3 H 0.7611 0.9399 0.1574 0.032 Uiso 1 1 calc R
N4 N 0.8987(4) 1.0694(4) 0.19717(18) 0.0240(15) Uani 1 1 d .
H4 H 0.8394 1.0869 0.1966 0.029 Uiso 1 1 calc R
C1 C 0.9125(10) -0.3614(8) 0.1544(3) 0.064(3) Uani 1 1 d .
H1A H 0.9767 -0.3402 0.1593 0.096 Uiso 1 1 calc R
H1B H 0.8971 -0.4112 0.1700 0.096 Uiso 1 1 calc R
H1C H 0.8673 -0.3126 0.1581 0.096 Uiso 1 1 calc R
C2 C 0.8006(8) -0.4065(10) 0.1059(4) 0.069(4) Uani 1 1 d .
H2A H 0.7686 -0.3484 0.1060 0.104 Uiso 1 1 calc R
H2B H 0.7702 -0.4463 0.1228 0.104 Uiso 1 1 calc R
H2C H 0.7963 -0.4330 0.0826 0.104 Uiso 1 1 calc R
C3 C 0.9065(7) -0.3937(7) 0.1158(2) 0.039(2) Uani 1 1 d .
C4 C 0.9734(7) -0.4772(7) 0.1094(3) 0.041(2) Uani 1 1 d .
H4A H 0.9586 -0.5314 0.1236 0.049 Uiso 1 1 calc R
C5 C 0.9636(10) -0.4893(8) 0.0693(3) 0.061(3) Uani 1 1 d .
H5A H 1.0193 -0.5204 0.0594 0.074 Uiso 1 1 calc R
H5B H 0.9056 -0.5231 0.0633 0.074 Uiso 1 1 calc R
C6 C 0.9579(7) -0.3940(6) 0.0566(2) 0.036(2) Uani 1 1 d .
C7 C 0.9607(6) -0.3321(5) 0.0896(2) 0.0265(19) Uani 1 1 d .
C8 C 1.0731(8) -0.4379(7) 0.1146(3) 0.054(3) Uani 1 1 d .
H8A H 1.1201 -0.4714 0.1006 0.065 Uiso 1 1 calc R
H8B H 1.0918 -0.4410 0.1394 0.065 Uiso 1 1 calc R
C9 C 1.0671(6) -0.3340(7) 0.1016(3) 0.045(3) Uani 1 1 d .
H9A H 1.0793 -0.2915 0.1209 0.054 Uiso 1 1 calc R
H9B H 1.1110 -0.3217 0.0821 0.054 Uiso 1 1 calc R
C10 C 0.9194(6) -0.2405(5) 0.0786(2) 0.0209(17) Uani 1 1 d .
H10A H 0.8505 -0.2488 0.0752 0.025 Uiso 1 1 calc R
H10B H 0.9465 -0.2257 0.0556 0.025 Uiso 1 1 calc R
C11 C 0.9358(6) -0.0284(5) 0.0495(2) 0.0229(17) Uani 1 1 d .
C12 C 1.0310(6) -0.0465(5) 0.0409(2) 0.0243(18) Uani 1 1 d .
H12 H 1.0695 -0.0799 0.0564 0.029 Uiso 1 1 calc R
C13 C 1.0686(7) -0.0148(7) 0.0092(2) 0.035(2) Uani 1 1 d .
C14 C 1.1713(8) -0.0387(7) 0.0011(3) 0.041(3) Uani 1 1 d .
C15 C 1.0154(7) 0.0394(7) -0.0132(2) 0.038(2) Uani 1 1 d .
H15 H 1.0437 0.0650 -0.0333 0.045 Uiso 1 1 calc R
C16 C 0.9212(7) 0.0548(6) -0.0056(2) 0.030(2) Uani 1 1 d .
C17 C 0.8619(7) 0.1124(7) -0.0313(2) 0.038(2) Uani 1 1 d .
C18 C 0.8770(6) 0.0206(5) 0.0253(2) 0.0198(16) Uani 1 1 d .
C19 C 0.7707(6) 0.0333(6) 0.0323(2) 0.0234(18) Uani 1 1 d .
C20 C 0.7012(6) -0.0254(6) 0.0184(2) 0.0243(18) Uani 1 1 d .
C21 C 0.7288(6) -0.1156(6) 0.0023(2) 0.030(2) Uani 1 1 d .
C22 C 0.6027(6) -0.0069(7) 0.0202(2) 0.034(2) Uani 1 1 d .
H22 H 0.5576 -0.0480 0.0113 0.041 Uiso 1 1 calc R
C23 C 0.5746(6) 0.0726(7) 0.0354(2) 0.033(2) Uani 1 1 d .
C24 C 0.4702(8) 0.1015(8) 0.0346(3) 0.047(3) Uani 1 1 d .
C25 C 0.6393(6) 0.1347(7) 0.0501(2) 0.031(2) Uani 1 1 d .
H25 H 0.6177 0.1888 0.0603 0.037 Uiso 1 1 calc R
C26 C 0.7384(6) 0.1133(5) 0.0492(2) 0.0239(18) Uani 1 1 d .
C27 C 0.7289(6) 0.2206(5) 0.1281(2) 0.0242(18) Uani 1 1 d .
H27A H 0.6753 0.1815 0.1214 0.029 Uiso 1 1 calc R
H27B H 0.7765 0.1823 0.1397 0.029 Uiso 1 1 calc R
C28 C 0.6921(6) 0.2896(5) 0.1551(2) 0.0246(18) Uani 1 1 d .
C29 C 0.5871(6) 0.3338(6) 0.1524(2) 0.0282(19) Uani 1 1 d .
C30 C 0.5096(6) 0.2590(6) 0.1508(3) 0.036(2) Uani 1 1 d .
H30A H 0.4472 0.2856 0.1550 0.055 Uiso 1 1 calc R
H30B H 0.5226 0.2138 0.1687 0.055 Uiso 1 1 calc R
H30C H 0.5104 0.2308 0.1278 0.055 Uiso 1 1 calc R
C31 C 0.5713(7) 0.4003(8) 0.1219(3) 0.048(3) Uani 1 1 d .
H31A H 0.5595 0.3667 0.1004 0.072 Uiso 1 1 calc R
H31B H 0.6278 0.4376 0.1190 0.072 Uiso 1 1 calc R
H31C H 0.5167 0.4384 0.1270 0.072 Uiso 1 1 calc R
C32 C 0.5974(6) 0.3815(5) 0.1897(2) 0.0273(19) Uani 1 1 d .
H32 H 0.5401 0.4162 0.1969 0.033 Uiso 1 1 calc R
C33 C 0.6213(6) 0.3020(6) 0.2143(2) 0.0260(18) Uani 1 1 d .
H33A H 0.6546 0.3229 0.2354 0.031 Uiso 1 1 calc R
H33B H 0.5633 0.2694 0.2212 0.031 Uiso 1 1 calc R
C34 C 0.6849(6) 0.2440(6) 0.1920(2) 0.0249(18) Uani 1 1 d .
C35 C 0.6874(6) 0.4403(6) 0.1846(3) 0.032(2) Uani 1 1 d .
H35A H 0.7158 0.4570 0.2072 0.039 Uiso 1 1 calc R
H35B H 0.6726 0.4954 0.1713 0.039 Uiso 1 1 calc R
C36 C 0.7560(6) 0.3764(5) 0.1631(2) 0.0254(19) Uani 1 1 d .
H36A H 0.8125 0.3602 0.1769 0.031 Uiso 1 1 calc R
H36B H 0.7768 0.4055 0.1412 0.031 Uiso 1 1 calc R
C37 C 0.3539(7) 0.7276(8) 0.0928(3) 0.044(3) Uani 1 1 d .
H37 H 0.3151 0.6735 0.0871 0.052 Uiso 1 1 calc R
C38 C 0.3926(11) 0.7827(9) 0.0603(4) 0.078(4) Uani 1 1 d .
H38A H 0.4144 0.7421 0.0416 0.094 Uiso 1 1 calc R
H38B H 0.3431 0.8228 0.0509 0.094 Uiso 1 1 calc R
C39 C 0.4773(10) 0.8379(13) 0.0756(3) 0.093(6) Uani 1 1 d .
H39A H 0.4666 0.9030 0.0730 0.111 Uiso 1 1 calc R
H39B H 0.5377 0.8216 0.0642 0.111 Uiso 1 1 calc R
C40 C 0.4766(7) 0.8072(7) 0.1179(3) 0.042(3) Uani 1 1 d .
C41 C 0.4471(8) 0.7098(8) 0.1112(3) 0.054(3) Uani 1 1 d .
C42 C 0.4225(11) 0.6742(15) 0.1496(4) 0.134(9) Uani 1 1 d .
H42A H 0.3586 0.6489 0.1497 0.201 Uiso 1 1 calc R
H42B H 0.4258 0.7240 0.1661 0.201 Uiso 1 1 calc R
H42C H 0.4682 0.6280 0.1563 0.201 Uiso 1 1 calc R
C43 C 0.5177(9) 0.6518(8) 0.0930(4) 0.069(4) Uani 1 1 d .
H43A H 0.4896 0.5931 0.0884 0.103 Uiso 1 1 calc R
H43B H 0.5738 0.6445 0.1078 0.103 Uiso 1 1 calc R
H43C H 0.5361 0.6799 0.0710 0.103 Uiso 1 1 calc R
C44 C 0.3028(8) 0.8011(11) 0.1135(4) 0.093(6) Uani 1 1 d .
H44A H 0.2662 0.8409 0.0979 0.112 Uiso 1 1 calc R
H44B H 0.2597 0.7751 0.1311 0.112 Uiso 1 1 calc R
C45 C 0.3850(7) 0.8516(8) 0.1308(3) 0.051(3) Uani 1 1 d .
C46 C 0.5650(6) 0.8295(6) 0.1392(2) 0.035(2) Uani 1 1 d .
H46A H 0.6091 0.7783 0.1375 0.041 Uiso 1 1 calc R
H46B H 0.5460 0.8349 0.1639 0.041 Uiso 1 1 calc R
C47 C 0.6711(6) 0.9727(5) 0.1955(2) 0.0182(16) Uani 1 1 d .
C48 C 0.5781(5) 1.0064(6) 0.2025(2) 0.0219(17) Uani 1 1 d .
H48 H 0.5325 1.0091 0.1844 0.026 Uiso 1 1 calc R
C49 C 0.5545(6) 1.0355(5) 0.2361(2) 0.0236(17) Uani 1 1 d .
C50 C 0.4542(6) 1.0685(6) 0.2423(2) 0.031(2) Uani 1 1 d .
C51 C 0.6212(6) 1.0344(6) 0.2633(2) 0.0280(19) Uani 1 1 d .
H51 H 0.6050 1.0565 0.2856 0.034 Uiso 1 1 calc R
C52 C 0.7118(6) 1.0004(6) 0.2568(2) 0.030(2) Uani 1 1 d .
C53 C 0.7846(7) 1.0041(6) 0.2872(2) 0.032(2) Uani 1 1 d .
C54 C 0.7387(5) 0.9678(5) 0.2232(2) 0.0188(17) Uani 1 1 d .
C55 C 0.8355(5) 0.9251(5) 0.21710(19) 0.0168(16) Uani 1 1 d .
C56 C 0.8504(6) 0.8319(6) 0.2242(2) 0.0232(18) Uani 1 1 d .
C57 C 0.7675(7) 0.7703(7) 0.2310(2) 0.032(2) Uani 1 1 d .
C58 C 0.9430(6) 0.7936(6) 0.2232(2) 0.0255(18) Uani 1 1 d .
H58 H 0.9531 0.7321 0.2281 0.031 Uiso 1 1 calc R
C59 C 1.0200(6) 0.8515(6) 0.2145(2) 0.0278(18) Uani 1 1 d .
C60 C 1.1191(7) 0.8117(7) 0.2142(3) 0.036(2) Uani 1 1 d .
C61 C 1.0081(6) 0.9396(6) 0.2061(2) 0.0241(18) Uani 1 1 d .
H61 H 1.0614 0.9750 0.2002 0.029 Uiso 1 1 calc R
C62 C 0.9154(6) 0.9787(5) 0.2064(2) 0.0210(17) Uani 1 1 d .
C63 C 1.0171(6) 1.1149(6) 0.1436(2) 0.0288(19) Uani 1 1 d .
H63A H 1.0408 1.0526 0.1443 0.035 Uiso 1 1 calc R
H63B H 0.9607 1.1158 0.1283 0.035 Uiso 1 1 calc R
C64 C 1.0956(6) 1.1756(6) 0.1267(2) 0.0264(19) Uani 1 1 d .
C65 C 1.1028(7) 1.2785(6) 0.1368(3) 0.034(2) Uani 1 1 d .
H65A H 1.0517 1.3135 0.1256 0.041 Uiso 1 1 calc R
H65B H 1.0992 1.2868 0.1623 0.041 Uiso 1 1 calc R
C66 C 1.2024(7) 1.3066(7) 0.1225(3) 0.049(3) Uani 1 1 d .
H66A H 1.1969 1.3577 0.1062 0.058 Uiso 1 1 calc R
H66B H 1.2454 1.3233 0.1417 0.058 Uiso 1 1 calc R
C67 C 1.2390(7) 1.2220(7) 0.1033(3) 0.040(2) Uani 1 1 d .
H67 H 1.3087 1.2219 0.0986 0.047 Uiso 1 1 calc R
C68 C 1.2042(6) 1.1445(6) 0.1279(2) 0.0305(19) Uani 1 1 d .
C69 C 1.2507(6) 1.1447(8) 0.1646(3) 0.047(3) Uani 1 1 d .
H69A H 1.3165 1.1246 0.1628 0.070 Uiso 1 1 calc R
H69B H 1.2157 1.1042 0.1800 0.070 Uiso 1 1 calc R
H69C H 1.2491 1.2054 0.1742 0.070 Uiso 1 1 calc R
C70 C 1.2185(7) 1.0474(6) 0.1129(3) 0.038(2) Uani 1 1 d .
H70A H 1.1878 1.0431 0.0900 0.057 Uiso 1 1 calc R
H70B H 1.1902 1.0037 0.1287 0.057 Uiso 1 1 calc R
H70C H 1.2863 1.0351 0.1104 0.057 Uiso 1 1 calc R
C71 C 1.1770(7) 1.2108(8) 0.0708(3) 0.045(3) Uani 1 1 d .
H71A H 1.1692 1.2683 0.0583 0.054 Uiso 1 1 calc R
H71B H 1.2040 1.1658 0.0546 0.054 Uiso 1 1 calc R
C72 C 1.0838(6) 1.1789(6) 0.0861(3) 0.032(2) Uani 1 1 d .

loop_
_atom_site_aniso_label
_atom_site_aniso_U_11
_atom_site_aniso_U_22
_atom_site_aniso_U_33
_atom_site_aniso_U_23
_atom_site_aniso_U_13
_atom_site_aniso_U_12
S1 0.0241(10) 0.0164(10) 0.0254(10) 0.0005(8) -0.0012(8) 0.0041(9)
S2 0.0389(13) 0.0117(10) 0.0387(12) -0.0009(9) 0.0081(10) -0.0002(9)
S3 0.0223(10) 0.0374(13) 0.0218(10) 0.0011(9) -0.0042(8) 0.0013(10)
S4 0.0199(9) 0.0215(11) 0.0350(11) -0.0057(9) 0.0040(8) -0.0022(9)
F1 0.038(4) 0.258(14) 0.073(5) 0.030(7) 0.019(4) 0.054(6)
F2 0.047(5) 0.194(12) 0.277(15) -0.185(12) 0.023(7) 0.009(6)
F3 0.056(6) 0.163(11) 0.369(19) 0.169(13) 0.104(9) 0.056(7)
F4 0.085(5) 0.108(6) 0.051(4) 0.051(4) 0.031(4) 0.054(5)
F5 0.089(5) 0.095(6) 0.055(4) 0.017(4) -0.037(4) 0.002(5)
F6 0.055(4) 0.053(4) 0.050(4) 0.014(3) 0.008(3) 0.022(3)
F7 0.309(17) 0.048(5) 0.125(8) -0.036(5) 0.122(10) 0.016(8)
F8 0.180(9) 0.055(5) 0.128(7) -0.054(5) -0.102(7) 0.083(6)
F9 0.069(6) 0.095(7) 0.296(15) -0.130(9) -0.077(8) 0.028(5)
F10 0.070(5) 0.196(11) 0.092(6) 0.022(7) -0.022(5) 0.081(7)
F11 0.030(4) 0.089(7) 0.265(13) -0.056(8) -0.030(6) 0.016(4)
F12 0.034(4) 0.162(9) 0.098(6) -0.074(6) -0.006(4) 0.034(5)
F13 0.031(3) 0.055(4) 0.080(4) 0.028(3) 0.017(3) 0.020(3)
F14 0.026(3) 0.057(4) 0.069(4) -0.007(3) 0.008(3) -0.001(3)
F15 0.039(3) 0.051(4) 0.048(3) -0.008(3) 0.015(3) 0.012(3)
F16 0.059(4) 0.187(10) 0.031(3) -0.044(5) -0.016(3) 0.055(5)
F17 0.051(4) 0.067(5) 0.056(4) 0.002(3) -0.015(3) -0.019(3)
F18 0.084(5) 0.054(4) 0.049(4) 0.007(3) -0.034(3) 0.005(4)
F19 0.050(4) 0.032(3) 0.062(4) 0.001(3) 0.027(3) -0.016(3)
F20 0.030(3) 0.044(3) 0.063(4) 0.016(3) -0.019(3) -0.012(3)
F21 0.055(4) 0.016(3) 0.067(4) 0.012(3) -0.008(3) -0.007(3)
F22 0.079(6) 0.321(19) 0.164(10) 0.168(12) 0.062(6) 0.136(10)
F23 0.079(7) 0.44(3) 0.082(7) -0.019(10) 0.000(5) 0.148(12)
F24 0.047(6) 0.052(6) 0.70(4) -0.069(13) -0.097(12) 0.025(5)
O1 0.084(6) 0.055(5) 0.030(4) -0.013(4) 0.008(3) 0.013(4)
O2 0.027(3) 0.018(3) 0.036(3) 0.002(2) -0.013(2) -0.004(2)
O3 0.043(4) 0.036(4) 0.020(3) 0.008(3) 0.004(3) 0.015(3)
O4 0.061(5) 0.031(4) 0.043(4) 0.012(3) 0.010(3) 0.020(4)
O5 0.044(4) 0.036(4) 0.054(4) -0.007(3) 0.014(3) -0.020(3)
O6 0.029(3) 0.032(4) 0.041(4) 0.004(3) -0.002(3) -0.003(3)
O7 0.051(5) 0.110(9) 0.142(9) -0.057(8) 0.008(6) 0.006(6)
O8 0.038(4) 0.019(3) 0.038(3) 0.012(3) -0.009(3) 0.002(3)
O9 0.035(4) 0.058(5) 0.023(3) -0.007(3) 0.003(3) -0.006(3)
O10 0.037(3) 0.017(3) 0.046(4) 0.003(3) 0.015(3) -0.006(3)
O11 0.021(3) 0.045(4) 0.037(3) -0.006(3) -0.001(3) -0.014(3)
O12 0.035(4) 0.030(4) 0.043(4) -0.004(3) 0.000(3) 0.000(3)
N1 0.021(3) 0.031(4) 0.020(3) 0.001(3) 0.002(3) 0.007(3)
N2 0.027(4) 0.003(3) 0.046(4) -0.003(3) 0.006(3) -0.005(3)
N3 0.011(3) 0.046(5) 0.022(3) 0.002(3) -0.006(3) -0.002(3)
N4 0.012(3) 0.012(3) 0.048(4) -0.001(3) 0.001(3) -0.003(3)
C1 0.113(11) 0.046(7) 0.032(6) 0.001(5) 0.007(6) 0.006(8)
C2 0.047(7) 0.076(10) 0.085(9) 0.032(8) 0.016(6) -0.007(6)
C3 0.043(6) 0.043(6) 0.033(5) 0.006(4) 0.004(4) 0.003(5)
C4 0.055(6) 0.024(5) 0.043(6) -0.001(4) 0.000(5) 0.011(5)
C5 0.088(10) 0.045(7) 0.052(7) 0.002(6) 0.009(6) 0.020(7)
C6 0.049(6) 0.030(5) 0.030(5) 0.001(4) 0.003(4) 0.019(5)
C7 0.032(5) 0.005(4) 0.042(5) 0.009(3) -0.003(4) -0.002(3)
C8 0.058(7) 0.028(6) 0.076(8) 0.003(5) -0.021(6) 0.028(5)
C9 0.016(4) 0.038(6) 0.081(7) 0.009(5) -0.010(5) 0.017(4)
C10 0.024(4) 0.003(4) 0.035(5) 0.000(3) -0.003(3) 0.005(3)
C11 0.031(5) 0.018(4) 0.019(4) -0.005(3) -0.003(3) 0.005(4)
C12 0.024(4) 0.016(4) 0.033(5) 0.002(3) 0.000(3) 0.013(3)
C13 0.035(5) 0.040(6) 0.032(5) 0.001(4) 0.006(4) 0.006(5)
C14 0.053(6) 0.022(5) 0.048(6) 0.025(5) 0.003(5) 0.004(5)
C15 0.046(6) 0.039(6) 0.029(5) 0.012(4) 0.014(4) 0.007(5)
C16 0.040(5) 0.028(5) 0.023(4) 0.012(4) 0.000(4) 0.015(4)
C17 0.042(6) 0.039(6) 0.032(5) 0.014(4) 0.003(4) 0.009(5)
C18 0.021(4) 0.014(4) 0.024(4) 0.002(3) 0.000(3) 0.011(3)
C19 0.028(4) 0.026(5) 0.016(4) 0.006(3) -0.003(3) 0.015(4)
C20 0.030(5) 0.018(4) 0.024(4) -0.002(3) -0.006(3) 0.005(4)
C21 0.020(4) 0.021(5) 0.048(6) -0.016(4) -0.018(4) 0.011(4)
C22 0.028(5) 0.043(6) 0.032(5) -0.008(4) -0.007(4) 0.013(4)
C23 0.030(5) 0.043(6) 0.027(5) -0.003(4) -0.005(4) 0.008(5)
C24 0.042(6) 0.041(6) 0.059(7) -0.010(5) -0.022(5) 0.002(5)
C25 0.017(4) 0.036(5) 0.039(5) -0.018(4) -0.004(3) 0.014(4)
C26 0.030(5) 0.017(4) 0.024(4) -0.001(3) -0.005(3) -0.003(3)
C27 0.038(5) -0.008(3) 0.042(5) -0.006(3) 0.003(4) 0.000(3)
C28 0.041(5) 0.007(4) 0.026(4) 0.000(3) 0.004(4) 0.002(3)
C29 0.021(4) 0.026(5) 0.038(5) -0.005(4) -0.005(3) 0.002(4)
C30 0.028(5) 0.031(5) 0.050(6) -0.001(4) 0.000(4) 0.003(4)
C31 0.034(6) 0.055(7) 0.054(6) 0.003(5) -0.006(5) 0.015(5)
C32 0.029(4) 0.005(4) 0.048(5) -0.013(4) 0.006(4) 0.004(3)
C33 0.026(4) 0.017(4) 0.034(5) 0.000(3) 0.004(4) 0.000(4)
C34 0.025(4) 0.013(4) 0.037(5) 0.005(4) -0.002(4) -0.002(3)
C35 0.040(5) 0.007(4) 0.050(6) -0.005(4) 0.006(4) -0.007(4)
C36 0.030(4) 0.001(4) 0.046(5) -0.008(3) 0.002(4) -0.002(3)
C37 0.035(6) 0.042(6) 0.055(6) -0.006(5) -0.006(5) -0.021(5)
C38 0.099(11) 0.052(8) 0.084(10) 0.003(7) -0.037(8) -0.028(8)
C39 0.076(9) 0.148(16) 0.053(8) 0.030(9) -0.028(7) -0.035(11)
C40 0.024(5) 0.040(6) 0.063(7) -0.018(5) -0.022(4) 0.009(4)
C41 0.040(6) 0.037(6) 0.083(8) -0.016(6) -0.010(6) 0.001(5)
C42 0.080(11) 0.21(2) 0.110(13) 0.086(14) -0.030(10) -0.081(13)
C43 0.059(7) 0.026(6) 0.121(11) -0.028(7) -0.010(7) 0.009(6)
C44 0.017(6) 0.119(13) 0.145(14) -0.071(11) -0.014(7) 0.008(7)
C45 0.028(5) 0.040(6) 0.085(8) -0.037(6) 0.000(5) 0.004(5)
C46 0.029(5) 0.029(5) 0.045(5) 0.001(4) -0.013(4) -0.005(4)
C47 0.025(4) 0.005(4) 0.025(4) 0.000(3) 0.005(3) -0.008(3)
C48 0.010(4) 0.029(5) 0.027(4) 0.000(3) -0.004(3) -0.010(3)
C49 0.025(4) 0.019(4) 0.027(4) 0.000(3) -0.001(3) 0.006(3)
C50 0.028(5) 0.028(5) 0.037(5) 0.009(4) 0.007(4) -0.004(4)
C51 0.033(5) 0.030(5) 0.021(4) 0.002(4) 0.009(4) -0.001(4)
C52 0.030(5) 0.036(5) 0.024(4) 0.002(4) -0.001(4) 0.002(4)
C53 0.041(5) 0.022(5) 0.032(5) 0.005(4) 0.000(4) 0.006(4)
C54 0.024(4) -0.001(3) 0.033(4) -0.001(3) -0.003(3) -0.012(3)
C55 0.023(4) 0.005(4) 0.022(4) -0.002(3) 0.000(3) -0.004(3)
C56 0.022(4) 0.023(5) 0.024(4) -0.004(3) -0.001(3) -0.005(3)
C57 0.038(5) 0.032(5) 0.026(5) 0.005(4) -0.004(4) -0.006(4)
C58 0.032(5) 0.017(4) 0.028(4) 0.007(3) -0.004(4) 0.004(4)
C59 0.019(4) 0.032(5) 0.033(5) -0.005(4) -0.003(3) 0.002(4)
C60 0.027(5) 0.038(6) 0.042(6) 0.007(5) -0.003(4) 0.003(5)
C61 0.019(4) 0.021(5) 0.032(4) 0.002(4) 0.001(3) -0.007(3)
C62 0.030(4) 0.012(4) 0.021(4) 0.001(3) -0.002(3) -0.002(3)
C63 0.025(4) 0.034(5) 0.027(4) -0.001(4) 0.001(3) -0.001(4)
C64 0.018(4) 0.023(5) 0.038(5) 0.004(4) 0.001(3) -0.005(3)
C65 0.036(5) 0.015(4) 0.050(6) 0.002(4) 0.009(4) -0.001(4)
C66 0.043(6) 0.035(6) 0.068(7) -0.008(5) 0.014(5) -0.017(5)
C67 0.027(5) 0.042(6) 0.050(6) -0.008(5) 0.013(4) -0.016(4)
C68 0.024(4) 0.021(4) 0.047(5) -0.007(4) 0.003(4) 0.000(4)
C69 0.023(5) 0.070(8) 0.048(6) -0.018(6) -0.002(4) -0.007(5)
C70 0.030(5) 0.016(5) 0.068(7) -0.006(4) 0.007(5) 0.011(4)
C71 0.026(5) 0.056(7) 0.052(6) -0.006(5) 0.007(4) -0.009(5)
C72 0.022(5) 0.025(5) 0.050(6) -0.008(4) 0.001(4) -0.003(4)

loop_
_atom_type_symbol
_atom_type_description
_atom_type_scat_dispersion_real
_atom_type_scat_dispersion_imag
_atom_type_scat_source
C C 0.0033 0.0016 'International Tables Vol C Tables 4.2.6.8 and 6.1.1.4'
H H 0.0000 0.0000 'International Tables Vol C Tables 4.2.6.8 and 6.1.1.4'
N N 0.0061 0.0033 'International Tables Vol C Tables 4.2.6.8 and 6.1.1.4'
O O 0.0106 0.0060 'International Tables Vol C Tables 4.2.6.8 and 6.1.1.4'
S S 0.1246 0.1234 'International Tables Vol C Tables 4.2.6.8 and 6.1.1.4'
F F 0.0171 0.0103 'International Tables Vol C Tables 4.2.6.8 and 6.1.1.4'

loop_
_geom_angle_atom_site_label_1
_geom_angle_atom_site_label_2
_geom_angle_atom_site_label_3
_geom_angle
O2 S1 O3 118.8(4)
O2 S1 N1 108.8(3)
O3 S1 N1 104.4(3)
O2 S1 C10 111.2(4)
O3 S1 C10 109.7(4)
N1 S1 C10 102.5(3)
O5 S2 O4 119.9(4)
O5 S2 N2 103.9(4)
O4 S2 N2 110.3(4)
O5 S2 C27 109.6(4)
O4 S2 C27 109.4(4)
N2 S2 C27 102.2(3)
O8 S3 O9 118.4(4)
O8 S3 N3 109.0(4)
O9 S3 N3 104.5(4)
O8 S3 C46 110.9(4)
O9 S3 C46 109.0(5)
N3 S3 C46 104.0(4)
O10 S4 O11 120.4(4)
O10 S4 N4 104.5(3)
O11 S4 N4 109.3(4)
O10 S4 C63 108.7(4)
O11 S4 C63 109.4(4)
N4 S4 C63 103.0(4)
C11 N1 S1 123.7(5)
C11 N1 H1 118.2
S1 N1 H1 118.2
C26 N2 S2 127.2(6)
C26 N2 H2 116.4
S2 N2 H2 116.4
C47 N3 S3 125.5(5)
C47 N3 H3 117.2
S3 N3 H3 117.2
C62 N4 S4 126.7(6)
C62 N4 H4 116.6
S4 N4 H4 116.6
C3 C1 H1A 109.5
C3 C1 H1B 109.5
H1A C1 H1B 109.5
C3 C1 H1C 109.5
H1A C1 H1C 109.5
H1B C1 H1C 109.5
C3 C2 H2A 109.5
C3 C2 H2B 109.5
H2A C2 H2B 109.5
C3 C2 H2C 109.5
H2A C2 H2C 109.5
H2B C2 H2C 109.5
C2 C3 C1 108.9(10)
C2 C3 C7 112.6(8)
C1 C3 C7 113.7(9)
C2 C3 C4 116.0(10)
C1 C3 C4 111.1(8)
C7 C3 C4 94.1(7)
C8 C4 C5 104.7(10)
C8 C4 C3 103.1(8)
C5 C4 C3 101.1(8)
C8 C4 H4A 115.4
C5 C4 H4A 115.4
C3 C4 H4A 115.4
C6 C5 C4 102.4(9)
C6 C5 H5A 111.3
C4 C5 H5A 111.3
C6 C5 H5B 111.3
C4 C5 H5B 111.3
H5A C5 H5B 109.2
O1 C6 C5 127.9(9)
O1 C6 C7 125.0(8)
C5 C6 C7 107.2(8)
C10 C7 C3 120.8(7)
C10 C7 C6 106.9(7)
C3 C7 C6 99.2(7)
C10 C7 C9 117.2(7)
C3 C7 C9 105.6(7)
C6 C7 C9 104.5(8)
C4 C8 C9 105.9(7)
C4 C8 H8A 110.5
C9 C8 H8A 110.5
C4 C8 H8B 110.5
C9 C8 H8B 110.5
H8A C8 H8B 108.7
C7 C9 C8 99.0(8)
C7 C9 H9A 112.0
C8 C9 H9A 112.0
C7 C9 H9B 112.0
C8 C9 H9B 112.0
H9A C9 H9B 109.6
C7 C10 S1 120.3(6)
C7 C10 H10A 107.3
S1 C10 H10A 107.3
C7 C10 H10B 107.3
S1 C10 H10B 107.3
H10A C10 H10B 106.9
C12 C11 N1 123.4(7)
C12 C11 C18 119.7(7)
N1 C11 C18 116.9(7)
C11 C12 C13 119.7(8)
C11 C12 H12 120.1
C13 C12 H12 120.1
C15 C13 C12 121.6(8)
C15 C13 C14 121.2(8)
C12 C13 C14 117.1(8)
F3 C14 F1 106.3(12)
F3 C14 F2 104.1(13)
F1 C14 F2 102.2(11)
F3 C14 C13 113.9(9)
F1 C14 C13 116.6(9)
F2 C14 C13 112.4(10)
C16 C15 C13 118.9(8)
C16 C15 H15 120.6
C13 C15 H15 120.6
C15 C16 C18 122.2(8)
C15 C16 C17 118.5(8)
C18 C16 C17 119.3(8)
F5 C17 F4 108.6(8)
F5 C17 F6 105.5(8)
F4 C17 F6 104.8(8)
F5 C17 C16 113.7(8)
F4 C17 C16 111.3(8)
F6 C17 C16 112.4(8)
C16 C18 C11 117.6(7)
C16 C18 C19 121.6(7)
C11 C18 C19 120.8(7)
C20 C19 C26 117.7(7)
C20 C19 C18 122.3(7)
C26 C19 C18 119.4(8)
C19 C20 C22 122.6(8)
C19 C20 C21 121.2(7)
C22 C20 C21 116.1(8)
F9 C21 F8 108.6(10)
F9 C21 F7 101.7(11)
F8 C21 F7 103.2(10)
F9 C21 C20 114.6(8)
F8 C21 C20 114.2(7)
F7 C21 C20 113.1(8)
C23 C22 C20 118.1(9)
C23 C22 H22 121.0
C20 C22 H22 121.0
C22 C23 C25 122.9(8)
C22 C23 C24 120.7(9)
C25 C23 C24 116.2(8)
F12 C24 F10 108.0(10)
F12 C24 F11 105.8(11)
F10 C24 F11 103.3(10)
F12 C24 C23 114.5(8)
F10 C24 C23 113.8(10)
F11 C24 C23 110.6(9)
C23 C25 C26 118.2(8)
C23 C25 H25 120.9
C26 C25 H25 120.9
C19 C26 C25 120.4(7)
C19 C26 N2 119.9(7)
C25 C26 N2 119.7(7)
C28 C27 S2 117.0(5)
C28 C27 H27A 108.1
S2 C27 H27A 108.1
C28 C27 H27B 108.1
S2 C27 H27B 108.1
H27A C27 H27B 107.3
C27 C28 C34 109.6(6)
C27 C28 C36 118.3(7)
C34 C28 C36 102.3(7)
C27 C28 C29 122.2(7)
C34 C28 C29 100.0(7)
C36 C28 C29 101.3(6)
C31 C29 C30 109.0(7)
C31 C29 C32 113.8(7)
C30 C29 C32 114.5(7)
C31 C29 C28 116.0(7)
C30 C29 C28 110.5(7)
C32 C29 C28 92.4(6)
C29 C30 H30A 109.5
C29 C30 H30B 109.5
H30A C30 H30B 109.5
C29 C30 H30C 109.5
H30A C30 H30C 109.5
H30B C30 H30C 109.5
C29 C31 H31A 109.5
C29 C31 H31B 109.5
H31A C31 H31B 109.5
C29 C31 H31C 109.5
H31A C31 H31C 109.5
H31B C31 H31C 109.5
C33 C32 C35 109.3(7)
C33 C32 C29 102.8(6)
C35 C32 C29 102.2(7)
C33 C32 H32 113.8
C35 C32 H32 113.8
C29 C32 H32 113.8
C34 C33 C32 102.9(7)
C34 C33 H33A 111.2
C32 C33 H33A 111.2
C34 C33 H33B 111.2
C32 C33 H33B 111.2
H33A C33 H33B 109.1
O6 C34 C33 127.3(8)
O6 C34 C28 125.3(8)
C33 C34 C28 107.4(7)
C32 C35 C36 103.0(6)
C32 C35 H35A 111.2
C36 C35 H35A 111.2
C32 C35 H35B 111.2
C36 C35 H35B 111.2
H35A C35 H35B 109.1
C35 C36 C28 103.9(6)
C35 C36 H36A 111.0
C28 C36 H36A 111.0
C35 C36 H36B 111.0
C28 C36 H36B 111.0
H36A C36 H36B 109.0
C41 C37 C44 106.9(9)
C41 C37 C38 99.1(9)
C44 C37 C38 101.4(12)
C41 C37 H37 115.8
C44 C37 H37 115.8
C38 C37 H37 115.8
C39 C38 C37 104.0(10)
C39 C38 H38A 111.0
C37 C38 H38A 111.0
C39 C38 H38B 111.0
C37 C38 H38B 111.0
H38A C38 H38B 109.0
C38 C39 C40 102.3(10)
C38 C39 H39A 111.3
C40 C39 H39A 111.3
C38 C39 H39B 111.3
C40 C39 H39B 111.3
H39A C39 H39B 109.2
C46 C40 C45 115.0(8)
C46 C40 C41 121.1(9)
C45 C40 C41 103.5(8)
C46 C40 C39 116.8(9)
C45 C40 C39 101.3(10)
C41 C40 C39 95.7(9)
C43 C41 C37 117.5(10)
C43 C41 C40 116.5(10)
C37 C41 C40 98.4(8)
C43 C41 C42 112.5(13)
C37 C41 C42 107.4(10)
C40 C41 C42 102.7(11)
C41 C42 H42A 109.5
C41 C42 H42B 109.5
H42A C42 H42B 109.5
C41 C42 H42C 109.5
H42A C42 H42C 109.5
H42B C42 H42C 109.5
C41 C43 H43A 109.5
C41 C43 H43B 109.5
H43A C43 H43B 109.5
C41 C43 H43C 109.5
H43A C43 H43C 109.5
H43B C43 H43C 109.5
C45 C44 C37 102.7(8)
C45 C44 H44A 111.2
C37 C44 H44A 111.2
C45 C44 H44B 111.2
C37 C44 H44B 111.2
H44A C44 H44B 109.1
O7 C45 C44 128.8(10)
O7 C45 C40 123.2(9)
C44 C45 C40 106.7(8)
C40 C46 S3 116.8(7)
C40 C46 H46A 108.1
S3 C46 H46A 108.1
C40 C46 H46B 108.1
S3 C46 H46B 108.1
H46A C46 H46B 107.3
C48 C47 C54 119.3(7)
C48 C47 N3 122.0(7)
C54 C47 N3 118.7(7)
C49 C48 C47 120.0(7)
C49 C48 H48 120.0
C47 C48 H48 120.0
C48 C49 C51 121.3(8)
C48 C49 C50 117.9(7)
C51 C49 C50 120.8(7)
F14 C50 F13 106.0(7)
F14 C50 F15 106.0(7)
F13 C50 F15 106.2(8)
F14 C50 C49 113.1(8)
F13 C50 C49 111.9(7)
F15 C50 C49 113.0(7)
C52 C51 C49 119.1(8)
C52 C51 H51 120.4
C49 C51 H51 120.4
C51 C52 C54 121.7(8)
C51 C52 C53 117.3(8)
C54 C52 C53 120.9(8)
F16 C53 F17 107.8(8)
F16 C53 F18 107.6(8)
F17 C53 F18 103.2(8)
F16 C53 C52 113.7(8)
F17 C53 C52 112.5(7)
F18 C53 C52 111.2(7)
C52 C54 C47 118.5(7)
C52 C54 C55 121.2(7)
C47 C54 C55 120.2(7)
C56 C55 C62 118.6(7)
C56 C55 C54 120.5(7)
C62 C55 C54 120.8(7)
C58 C56 C55 121.2(7)
C58 C56 C57 118.1(8)
C55 C56 C57 120.6(7)
F19 C57 F21 106.3(7)
F19 C57 F20 105.5(7)
F21 C57 F20 104.2(7)
F19 C57 C56 115.1(8)
F21 C57 C56 113.4(8)
F20 C57 C56 111.5(7)
C56 C58 C59 117.4(7)
C56 C58 H58 121.3
C59 C58 H58 121.3
C61 C59 C58 123.0(8)
C61 C59 C60 119.3(8)
C58 C59 C60 117.7(8)
F24 C60 F23 100.8(14)
F24 C60 F22 102.8(13)
F23 C60 F22 103.0(12)
F24 C60 C59 114.8(9)
F23 C60 C59 115.7(9)
F22 C60 C59 117.5(9)
C59 C61 C62 120.3(8)
C59 C61 H61 119.8
C62 C61 H61 119.8
N4 C62 C61 122.6(7)
N4 C62 C55 118.1(7)
C61 C62 C55 119.2(7)
C64 C63 S4 115.5(6)
C64 C63 H63A 108.4
S4 C63 H63A 108.4
C64 C63 H63B 108.4
S4 C63 H63B 108.4
H63A C63 H63B 107.5
C72 C64 C63 110.7(7)
C72 C64 C65 102.6(7)
C63 C64 C65 120.2(7)
C72 C64 C68 98.1(7)
C63 C64 C68 119.7(7)
C65 C64 C68 102.2(7)
C66 C65 C64 103.4(7)
C66 C65 H65A 111.1
C64 C65 H65A 111.1
C66 C65 H65B 111.1
C64 C65 H65B 111.1
H65A C65 H65B 109.1
C67 C66 C65 104.3(8)
C67 C66 H66A 110.9
C65 C66 H66A 110.9
C67 C66 H66B 110.9
C65 C66 H66B 110.9
H66A C66 H66B 108.9
C71 C67 C66 106.6(9)
C71 C67 C68 103.4(8)
C66 C67 C68 102.1(7)
C71 C67 H67 114.5
C66 C67 H67 114.5
C68 C67 H67 114.5
C69 C68 C67 114.4(8)
C69 C68 C70 106.3(8)
C67 C68 C70 114.6(8)
C69 C68 C64 115.5(7)
C67 C68 C64 93.9(7)
C70 C68 C64 112.2(7)
C68 C69 H69A 109.5
C68 C69 H69B 109.5
H69A C69 H69B 109.5
C68 C69 H69C 109.5
H69A C69 H69C 109.5
H69B C69 H69C 109.5
C68 C70 H70A 109.5
C68 C70 H70B 109.5
H70A C70 H70B 109.5
C68 C70 H70C 109.5
H70A C70 H70C 109.5
H70B C70 H70C 109.5
C72 C71 C67 102.3(8)
C72 C71 H71A 111.3
C67 C71 H71A 111.3
C72 C71 H71B 111.3
C67 C71 H71B 111.3
H71A C71 H71B 109.2
O12 C72 C71 127.3(9)
O12 C72 C64 125.0(8)
C71 C72 C64 107.7(7)

loop_
_geom_bond_atom_site_label_1
_geom_bond_atom_site_label_2
_geom_bond_distance
S1 O2 1.426(6)
S1 O3 1.435(6)
S1 N1 1.664(7)
S1 C10 1.789(7)
S2 O5 1.427(7)
S2 O4 1.431(7)
S2 N2 1.643(7)
S2 C27 1.791(8)
S3 O8 1.419(6)
S3 O9 1.433(6)
S3 N3 1.634(6)
S3 C46 1.754(9)
S4 O10 1.417(6)
S4 O11 1.435(6)
S4 N4 1.645(7)
S4 C63 1.781(8)
F1 C14 1.255(12)
F2 C14 1.294(13)
F3 C14 1.221(12)
F4 C17 1.318(11)
F5 C17 1.317(12)
F6 C17 1.340(11)
F7 C21 1.276(13)
F8 C21 1.263(10)
F9 C21 1.239(11)
F10 C24 1.283(13)
F11 C24 1.317(14)
F12 C24 1.282(12)
F13 C50 1.337(10)
F14 C50 1.330(10)
F15 C50 1.338(10)
F16 C53 1.279(11)
F17 C53 1.335(11)
F18 C53 1.344(10)
F19 C57 1.320(10)
F20 C57 1.358(10)
F21 C57 1.341(11)
F22 C60 1.227(12)
F23 C60 1.220(14)
F24 C60 1.220(13)
O1 C6 1.220(11)
O6 C34 1.195(10)
O7 C45 1.229(13)
O12 C72 1.239(10)
N1 C11 1.414(10)
N1 H1 0.8600
N2 C26 1.409(10)
N2 H2 0.8600
N3 C47 1.411(10)
N3 H3 0.8600
N4 C62 1.392(10)
N4 H4 0.8600
C1 C3 1.529(13)
C1 H1A 0.9600
C1 H1B 0.9600
C1 H1C 0.9600
C2 C3 1.525(15)
C2 H2A 0.9600
C2 H2B 0.9600
C2 H2C 0.9600
C3 C7 1.533(12)
C3 C4 1.552(13)
C4 C8 1.508(15)
C4 C5 1.526(14)
C4 H4A 0.9800
C5 C6 1.476(14)
C5 H5A 0.9700
C5 H5B 0.9700
C6 C7 1.539(12)
C7 C10 1.516(10)
C7 C9 1.540(11)
C8 C9 1.601(13)
C8 H8A 0.9700
C8 H8B 0.9700
C9 H9A 0.9700
C9 H9B 0.9700
C10 H10A 0.9700
C10 H10B 0.9700
C11 C12 1.382(11)
C11 C18 1.416(11)
C12 C13 1.382(12)
C12 H12 0.9300
C13 C15 1.372(13)
C13 C14 1.497(13)
C15 C16 1.355(13)
C15 H15 0.9300
C16 C18 1.407(11)
C16 C17 1.522(12)
C18 C19 1.507(11)
C19 C20 1.391(12)
C19 C26 1.407(11)
C20 C22 1.392(12)
C20 C21 1.504(11)
C22 C23 1.354(13)
C22 H22 0.9300
C23 C25 1.393(12)
C23 C24 1.505(13)
C25 C26 1.408(11)
C25 H25 0.9300
C27 C28 1.521(10)
C27 H27A 0.9700
C27 H27B 0.9700
C28 C34 1.544(11)
C28 C36 1.578(11)
C28 C29 1.593(11)
C29 C31 1.522(13)
C29 C30 1.535(12)
C29 C32 1.574(11)
C30 H30A 0.9600
C30 H30B 0.9600
C30 H30C 0.9600
C31 H31A 0.9600
C31 H31B 0.9600
C31 H31C 0.9600
C32 C33 1.523(12)
C32 C35 1.527(12)
C32 H32 0.9800
C33 C34 1.484(11)
C33 H33A 0.9700
C33 H33B 0.9700
C35 C36 1.560(11)
C35 H35A 0.9700
C35 H35B 0.9700
C36 H36A 0.9700
C36 H36B 0.9700
C37 C41 1.490(14)
C37 C44 1.505(16)
C37 C38 1.559(17)
C37 H37 0.9800
C38 C39 1.535(17)
C38 H38A 0.9700
C38 H38B 0.9700
C39 C40 1.655(16)
C39 H39A 0.9700
C39 H39B 0.9700
C40 C46 1.498(11)
C40 C45 1.505(13)
C40 C41 1.505(15)
C41 C43 1.464(15)
C41 C42 1.571(18)
C42 H42A 0.9600
C42 H42B 0.9600
C42 H42C 0.9600
C43 H43A 0.9600
C43 H43B 0.9600
C43 H43C 0.9600
C44 C45 1.504(15)
C44 H44A 0.9700
C44 H44B 0.9700
C46 H46A 0.9700
C46 H46B 0.9700
C47 C48 1.403(11)
C47 C54 1.405(11)
C48 C49 1.375(11)
C48 H48 0.9300
C49 C51 1.378(12)
C49 C50 1.488(11)
C51 C52 1.371(12)
C51 H51 0.9300
C52 C54 1.403(11)
C52 C53 1.525(12)
C54 C55 1.497(11)
C55 C56 1.407(11)
C55 C62 1.415(10)
C56 C58 1.400(11)
C56 C57 1.482(12)
C58 C59 1.401(12)
C58 H58 0.9300
C59 C61 1.337(12)
C59 C60 1.491(12)
C61 C62 1.406(11)
C61 H61 0.9300
C63 C64 1.540(11)
C63 H63A 0.9700
C63 H63B 0.9700
C64 C72 1.538(13)
C64 C65 1.557(11)
C64 C68 1.572(11)
C65 C66 1.537(12)
C65 H65A 0.9700
C65 H65B 0.9700
C66 C67 1.520(14)
C66 H66A 0.9700
C66 H66B 0.9700
C67 C71 1.505(13)
C67 C68 1.542(13)
C67 H67 0.9800
C68 C69 1.524(13)
C68 C70 1.544(11)
C69 H69A 0.9600
C69 H69B 0.9600
C69 H69C 0.9600
C70 H70A 0.9600
C70 H70B 0.9600
C70 H70C 0.9600
C71 C72 1.490(12)
C71 H71A 0.9700
C71 H71B 0.9700

loop_
_geom_hbond_atom_site_label_D
_geom_hbond_atom_site_label_H
_geom_hbond_atom_site_label_A
_geom_hbond_distance_DH
_geom_hbond_distance_HA
_geom_hbond_distance_DA
_geom_hbond_angle_DHA
_geom_hbond_site_symmetry_A
N1 H1 O9 0.86 2.26 2.884(9) 129.7 1_545
N2 H2 O12 0.86 2.01 2.841(9) 161.7 1_545
N3 H3 O3 0.86 2.13 2.881(9) 145.3 1_565
N4 H4 O6 0.86 2.07 2.884(9) 158.8 1_565

loop_
_geom_torsion_atom_site_label_1
_geom_torsion_atom_site_label_2
_geom_torsion_atom_site_label_3
_geom_torsion_atom_site_label_4
_geom_torsion
O2 S1 N1 C11 50.3(7)
O3 S1 N1 C11 178.1(6)
C10 S1 N1 C11 -67.4(7)
O5 S2 N2 C26 -174.8(7)
O4 S2 N2 C26 -45.1(8)
C27 S2 N2 C26 71.1(8)
O8 S3 N3 C47 50.1(8)
O9 S3 N3 C47 177.6(7)
C46 S3 N3 C47 -68.2(8)
O10 S4 N4 C62 -171.3(7)
O11 S4 N4 C62 -41.1(8)
C63 S4 N4 C62 75.1(7)
C2 C3 C4 C8 169.1(9)
C1 C3 C4 C8 -65.8(11)
C7 C3 C4 C8 51.5(9)
C2 C3 C4 C5 61.0(12)
C1 C3 C4 C5 -174.0(10)
C7 C3 C4 C5 -56.7(9)
C8 C4 C5 C6 -70.0(11)
C3 C4 C5 C6 36.9(11)
C4 C5 C6 O1 177.9(11)
C4 C5 C6 C7 -2.1(12)
C2 C3 C7 C10 49.1(12)
C1 C3 C7 C10 -75.3(11)
C4 C3 C7 C10 169.5(8)
C2 C3 C7 C6 -67.0(10)
C1 C3 C7 C6 168.6(9)
C4 C3 C7 C6 53.4(8)
C2 C3 C7 C9 -174.9(9)
C1 C3 C7 C9 60.6(11)
C4 C3 C7 C9 -54.5(8)
O1 C6 C7 C10 20.1(13)
C5 C6 C7 C10 -159.9(9)
O1 C6 C7 C3 146.4(10)
C5 C6 C7 C3 -33.6(10)
O1 C6 C7 C9 -104.8(11)
C5 C6 C7 C9 75.2(10)
C5 C4 C8 C9 73.5(10)
C3 C4 C8 C9 -32.0(11)
C10 C7 C9 C8 173.6(8)
C3 C7 C9 C8 35.7(10)
C6 C7 C9 C8 -68.4(9)
C4 C8 C9 C7 -1.7(11)
C3 C7 C10 S1 82.1(9)
C6 C7 C10 S1 -165.8(6)
C9 C7 C10 S1 -49.1(11)
O2 S1 C10 C7 56.8(7)
O3 S1 C10 C7 -76.6(7)
N1 S1 C10 C7 172.9(6)
S1 N1 C11 C12 -18.4(11)
S1 N1 C11 C18 159.8(6)
N1 C11 C12 C13 179.8(8)
C18 C11 C12 C13 1.6(12)
C11 C12 C13 C15 4.0(14)
C11 C12 C13 C14 -178.6(8)
C15 C13 C14 F3 32.5(18)
C12 C13 C14 F3 -144.9(14)
C15 C13 C14 F1 156.9(11)
C12 C13 C14 F1 -20.5(15)
C15 C13 C14 F2 -85.6(14)
C12 C13 C14 F2 97.0(13)
C12 C13 C15 C16 -6.3(15)
C14 C13 C15 C16 176.4(10)
C13 C15 C16 C18 2.9(15)
C13 C15 C16 C17 -178.0(9)
C15 C16 C17 F5 119.7(10)
C18 C16 C17 F5 -61.2(12)
C15 C16 C17 F4 -3.3(14)
C18 C16 C17 F4 175.8(9)
C15 C16 C17 F6 -120.6(10)
C18 C16 C17 F6 58.6(12)
C15 C16 C18 C11 2.5(13)
C17 C16 C18 C11 -176.6(8)
C15 C16 C18 C19 -176.1(9)
C17 C16 C18 C19 4.8(13)
C12 C11 C18 C16 -4.7(12)
N1 C11 C18 C16 177.0(8)
C12 C11 C18 C19 173.9(7)
N1 C11 C18 C19 -4.4(11)
C16 C18 C19 C20 84.5(11)
C11 C18 C19 C20 -94.1(10)
C16 C18 C19 C26 -86.8(10)
C11 C18 C19 C26 94.6(9)
C26 C19 C20 C22 1.1(12)
C18 C19 C20 C22 -170.3(8)
C26 C19 C20 C21 -175.5(8)
C18 C19 C20 C21 13.1(12)
C19 C20 C21 F9 178.0(11)
C22 C20 C21 F9 1.2(14)
C19 C20 C21 F8 51.8(13)
C22 C20 C21 F8 -125.0(10)
C19 C20 C21 F7 -65.9(13)
C22 C20 C21 F7 117.2(11)
C19 C20 C22 C23 1.7(13)
C21 C20 C22 C23 178.4(8)
C20 C22 C23 C25 -2.2(14)
C20 C22 C23 C24 173.2(9)
C22 C23 C24 F12 148.9(10)
C25 C23 C24 F12 -35.3(14)
C22 C23 C24 F10 -86.2(13)
C25 C23 C24 F10 89.6(12)
C22 C23 C24 F11 29.6(15)
C25 C23 C24 F11 -154.7(10)
C22 C23 C25 C26 0.0(14)
C24 C23 C25 C26 -175.7(9)
C20 C19 C26 C25 -3.4(12)
C18 C19 C26 C25 168.2(8)
C20 C19 C26 N2 175.8(7)
C18 C19 C26 N2 -12.5(11)
C23 C25 C26 C19 2.9(13)
C23 C25 C26 N2 -176.3(8)
S2 N2 C26 C19 -176.8(6)
S2 N2 C26 C25 2.4(12)
O5 S2 C27 C28 73.6(7)
O4 S2 C27 C28 -59.8(8)
N2 S2 C27 C28 -176.6(6)
S2 C27 C28 C34 -159.0(6)
S2 C27 C28 C36 -42.3(10)
S2 C27 C28 C29 84.7(9)
C27 C28 C29 C31 -69.6(10)
C34 C28 C29 C31 169.6(7)
C36 C28 C29 C31 64.7(9)
C27 C28 C29 C30 55.2(10)
C34 C28 C29 C30 -65.7(8)
C36 C28 C29 C30 -170.6(7)
C27 C28 C29 C32 172.5(7)
C34 C28 C29 C32 51.6(7)
C36 C28 C29 C32 -53.3(7)
C31 C29 C32 C33 -175.1(7)
C30 C29 C32 C33 58.6(9)
C28 C29 C32 C33 -55.2(7)
C31 C29 C32 C35 -61.7(9)
C30 C29 C32 C35 171.9(7)
C28 C29 C32 C35 58.1(7)
C35 C32 C33 C34 -70.5(8)
C29 C32 C33 C34 37.5(8)
C32 C33 C34 O6 179.9(8)
C32 C33 C34 C28 -2.3(9)
C27 C28 C34 O6 15.4(12)
C36 C28 C34 O6 -110.9(9)
C29 C28 C34 O6 145.0(8)
C27 C28 C34 C33 -162.4(7)
C36 C28 C34 C33 71.3(8)
C29 C28 C34 C33 -32.8(8)
C33 C32 C35 C36 67.7(9)
C29 C32 C35 C36 -40.8(8)
C32 C35 C36 C28 5.2(9)
C27 C28 C36 C35 167.8(7)
C34 C28 C36 C35 -71.7(8)
C29 C28 C36 C35 31.3(8)
C41 C37 C38 C39 -35.3(13)
C44 C37 C38 C39 74.1(13)
C37 C38 C39 C40 -0.7(15)
C38 C39 C40 C46 164.9(11)
C38 C39 C40 C45 -69.3(13)
C38 C39 C40 C41 35.7(13)
C44 C37 C41 C43 -170.0(12)
C38 C37 C41 C43 -65.1(13)
C44 C37 C41 C40 -44.1(13)
C38 C37 C41 C40 60.8(11)
C44 C37 C41 C42 62.1(15)
C38 C37 C41 C42 167.0(12)
C46 C40 C41 C43 -58.6(15)
C45 C40 C41 C43 170.7(11)
C39 C40 C41 C43 67.5(12)
C46 C40 C41 C37 174.9(9)
C45 C40 C41 C37 44.1(11)
C39 C40 C41 C37 -59.0(10)
C46 C40 C41 C42 64.8(13)
C45 C40 C41 C42 -65.9(11)
C39 C40 C41 C42 -169.1(10)
C41 C37 C44 C45 26.5(15)
C38 C37 C44 C45 -76.7(13)
C37 C44 C45 O7 -164.7(14)
C37 C44 C45 C40 2.3(15)
C46 C40 C45 O7 4.0(18)
C41 C40 C45 O7 138.3(13)
C39 C40 C45 O7 -122.9(14)
C46 C40 C45 C44 -163.9(12)
C41 C40 C45 C44 -29.7(14)
C39 C40 C45 C44 69.1(13)
C45 C40 C46 S3 -86.7(11)
C41 C40 C46 S3 147.7(9)
C39 C40 C46 S3 31.9(13)
O8 S3 C46 C40 48.8(9)
O9 S3 C46 C40 -83.2(8)
N3 S3 C46 C40 165.8(7)
S3 N3 C47 C48 -15.2(11)
S3 N3 C47 C54 167.3(6)
C54 C47 C48 C49 1.0(11)
N3 C47 C48 C49 -176.5(7)
C47 C48 C49 C51 1.5(12)
C47 C48 C49 C50 -178.5(7)
C48 C49 C50 F14 58.3(10)
C51 C49 C50 F14 -121.8(9)
C48 C49 C50 F13 -61.4(11)
C51 C49 C50 F13 118.6(9)
C48 C49 C50 F15 178.8(7)
C51 C49 C50 F15 -1.3(12)
C48 C49 C51 C52 -2.5(13)
C50 C49 C51 C52 177.6(8)
C49 C51 C52 C54 0.9(14)
C49 C51 C52 C53 177.6(8)
C51 C52 C53 F16 -0.7(13)
C54 C52 C53 F16 176.0(9)
C51 C52 C53 F17 -123.7(9)
C54 C52 C53 F17 53.0(11)
C51 C52 C53 F18 121.0(9)
C54 C52 C53 F18 -62.3(11)
C51 C52 C54 C47 1.6(12)
C53 C52 C54 C47 -174.9(7)
C51 C52 C54 C55 -175.9(8)
C53 C52 C54 C55 7.5(12)
C48 C47 C54 C52 -2.5(11)
N3 C47 C54 C52 175.0(7)
C48 C47 C54 C55 175.0(7)
N3 C47 C54 C55 -7.4(10)
C52 C54 C55 C56 84.9(9)
C47 C54 C55 C56 -92.6(9)
C52 C54 C55 C62 -90.8(10)
C47 C54 C55 C62 91.7(9)
C62 C55 C56 C58 4.4(11)
C54 C55 C56 C58 -171.4(7)
C62 C55 C56 C57 -172.1(7)
C54 C55 C56 C57 12.1(11)
C58 C56 C57 F19 122.4(9)
C55 C56 C57 F19 -61.0(10)
C58 C56 C57 F21 -0.2(11)
C55 C56 C57 F21 176.3(7)
C58 C56 C57 F20 -117.5(9)
C55 C56 C57 F20 59.1(11)
C55 C56 C58 C59 -0.6(12)
C57 C56 C58 C59 176.0(7)
C56 C58 C59 C61 -2.3(12)
C56 C58 C59 C60 178.6(8)
C61 C59 C60 F24 21.1(19)
C58 C59 C60 F24 -159.8(16)
C61 C59 C60 F23 -95.8(14)
C58 C59 C60 F23 83.4(14)
C61 C59 C60 F22 142.1(13)
C58 C59 C60 F22 -38.7(16)
C58 C59 C61 C62 1.1(13)
C60 C59 C61 C62 -179.8(8)
S4 N4 C62 C61 -4.2(11)
S4 N4 C62 C55 174.4(6)
C59 C61 C62 N4 -178.5(8)
C59 C61 C62 C55 2.9(12)
C56 C55 C62 N4 175.9(7)
C54 C55 C62 N4 -8.4(11)
C56 C55 C62 C61 -5.5(11)
C54 C55 C62 C61 170.3(7)
O10 S4 C63 C64 69.8(7)
O11 S4 C63 C64 -63.5(7)
N4 S4 C63 C64 -179.7(6)
S4 C63 C64 C72 -149.4(6)
S4 C63 C64 C65 -30.1(10)
S4 C63 C64 C68 97.8(8)
C72 C64 C65 C66 -70.9(9)
C63 C64 C65 C66 165.9(8)
C68 C64 C65 C66 30.4(9)
C64 C65 C66 C67 4.5(11)
C65 C66 C67 C71 69.4(10)
C65 C66 C67 C68 -38.7(10)
C71 C67 C68 C69 -175.4(8)
C66 C67 C68 C69 -64.9(10)
C71 C67 C68 C70 61.4(10)
C66 C67 C68 C70 171.9(8)
C71 C67 C68 C64 -55.2(8)
C66 C67 C68 C64 55.3(8)
C72 C64 C68 C69 172.2(8)
C63 C64 C68 C69 -68.4(11)
C65 C64 C68 C69 67.4(10)
C72 C64 C68 C67 52.8(7)
C63 C64 C68 C67 172.3(8)
C65 C64 C68 C67 -52.0(8)
C72 C64 C68 C70 -65.8(9)
C63 C64 C68 C70 53.7(11)
C65 C64 C68 C70 -170.6(7)
C66 C67 C71 C72 -72.7(10)
C68 C67 C71 C72 34.5(10)
C67 C71 C72 O12 -177.0(9)
C67 C71 C72 C64 1.4(11)
C63 C64 C72 O12 17.1(12)
C65 C64 C72 O12 -112.3(9)
C68 C64 C72 O12 143.2(9)
C63 C64 C72 C71 -161.4(8)
C65 C64 C72 C71 69.2(9)
C68 C64 C72 C71 -35.3(9)

loop_
_cod_related_entry_id
_cod_related_entry_code
_cod_related_entry_database
1 30651510 ChemSpider
